data_4317479
loop_
_publ_author_name
'C. Belle'
'C. Beguin'
'I. Gautier-Luneau'
'S. Hamman'
'C. Philouze'
'J. L. Pierre'
'F. Thomas'
'S. Torelli'
'E. Saint-Aman'
'M. Bonin'

_publ_contact_author_address
;
Laboratoire de Chimie Biomim\'etique 
(LEDSS, UMR CNRS 5616)
Universit\'e J. Fourier, BP 53, 38041 Grenoble Cedex 9 - France
;
_publ_contact_author_email ' Catherine.Belle@ujf-grenoble.fr '
_publ_contact_author_name ' Catherine BELLE '
_publ_section_title
;
 Dicopper(II) Complexes of H-BPMP-Type Ligands: pH-Induced Changes of
 Redox, Spectroscopic (19F NMR Studies of Fluorinated Complexes),
 Structural Properties, and Catecholase Activities
;
_journal_name_full 'Inorganic Chemistry'
_journal_page_first 479
_journal_page_last 491
_journal_paper_doi 10.1021/ic010534g
_journal_volume 41
_journal_year 2002
_chemical_formula_sum 'C16.5 H21 Cl1.5 Cu F1.5 N3 O9.5'
_chemical_formula_weight 558.58
_space_group_IT_number 60
_symmetry_cell_setting orthorhombic
_symmetry_Int_Tables_number 60
_symmetry_space_group_name_Hall '-P 2n 2ab'
_symmetry_space_group_name_H-M 'P b c n'
_audit_creation_date 2001-02-16
_audit_creation_method 'by teXsan v1.8'
_cell_angle_alpha 90
_cell_angle_beta 90
_cell_angle_gamma 90
_cell_formula_units_Z 8
_cell_length_a 16.125(5)
_cell_length_b 16.553(5)
_cell_length_c 16.822(4)
_cell_measurement_reflns_used 0
_cell_measurement_temperature 293
_cell_measurement_theta_max 0.0
_cell_measurement_theta_min 0.0
_cell_volume 4490(2)
_computing_cell_refinement 'MSC/AFC Diffractometer Control'
_computing_data_collection 'MSC/AFC Diffractometer Control'
_computing_data_reduction 'teXsan (MSC, 1992-1997)'
_computing_publication_material 'teXsan (MSC, 1992-1997)'
_computing_structure_refinement 'teXsan (MSC, 1992-1997)'
_diffrn_ambient_temperature 293
_diffrn_measurement_device_type CAD-4
_diffrn_orient_matrix_UB_11 0.01322
_diffrn_orient_matrix_UB_12 0.00295
_diffrn_orient_matrix_UB_13 -0.05800
_diffrn_orient_matrix_UB_21 0.01773
_diffrn_orient_matrix_UB_22 0.05750
_diffrn_orient_matrix_UB_23 0.00653
_diffrn_orient_matrix_UB_31 0.05794
_diffrn_orient_matrix_UB_32 -0.01828
_diffrn_orient_matrix_UB_33 0.01127
_diffrn_radiation_detector 'scintillation counter'
_diffrn_radiation_monochromator graphite
_diffrn_radiation_source 'X-ray tube'
_diffrn_radiation_type 'Mo K\a'
_diffrn_radiation_wavelength 0.71073
_diffrn_reflns_av_R_equivalents 0.00000
_diffrn_reflns_av_sigmaI/netI 0.100
_diffrn_reflns_limit_h_max 22
_diffrn_reflns_limit_h_min 0
_diffrn_reflns_limit_k_max 23
_diffrn_reflns_limit_k_min 0
_diffrn_reflns_limit_l_max 23
_diffrn_reflns_limit_l_min 0
_diffrn_reflns_number 7178
_diffrn_reflns_reduction_process 'Lp corrections applied'
_diffrn_reflns_theta_max 29.96
_diffrn_reflns_theta_min 2.42
_diffrn_standards_decay_% 0.00
_diffrn_standards_interval_count 0
_diffrn_standards_number 2
_exptl_absorpt_coefficient_mu 1.219
_exptl_absorpt_correction_type none
_exptl_crystal_colour green-blue
_exptl_crystal_density_diffrn 1.653
_exptl_crystal_density_meas ?
_exptl_crystal_description platelet
_exptl_crystal_F_000 2280.00
_exptl_crystal_size_max 0.30
_exptl_crystal_size_mid 0.30
_exptl_crystal_size_min 0.10
_refine_diff_density_max 0.60
_refine_diff_density_min -0.55
_refine_ls_extinction_method none
_refine_ls_goodness_of_fit_all 1.987
_refine_ls_goodness_of_fit_ref 1.987
_refine_ls_hydrogen_treatment noref
_refine_ls_matrix_type full
_refine_ls_number_constraints 0
_refine_ls_number_parameters 318
_refine_ls_number_reflns 2921
_refine_ls_number_restraints 0
_refine_ls_R_factor_all 0.0698
_refine_ls_R_factor_gt 0.0698
_refine_ls_shift/su_max 0.1030
_refine_ls_shift/su_mean 0.0610
_refine_ls_structure_factor_coef F
_refine_ls_weighting_details 'w = 1/[\s^2^(Fo) + 0.00040|Fo|^2^]'
_refine_ls_weighting_scheme sigma
_refine_ls_wR_factor_all 0.0721
_refine_ls_wR_factor_ref 0.0721
_reflns_number_gt 2921
_reflns_number_total 7178
_reflns_threshold_expression I>2.00\s(I)
_cod_data_source_file ic010534g_3.cif
_cod_data_source_block '[Cu2(LCF3)(H2O)2]3+'
_cod_depositor_comments
;
The following automatic conversions were performed:

'_exptl_crystal_density_meas' value 'not measured' was changed to '?'
- the value is perceived as not measured.

Automatic conversion script
Id: cif_fix_values 3008 2015-01-20 13:52:24Z robertas 
;
_cod_original_sg_symbol_H-M 'P b c n '
_cod_original_formula_sum 'C16.50 H21 Cl1.50 Cu F1.50 N3 O9.50 '
_cod_database_code 4317479

loop_
_symmetry_equiv_pos_as_xyz
'   +x,   +y,   +z'
1/2-x,1/2-y,1/2+z
'1/2+x,1/2-y,   -z'
'   -x,   +y,1/2-z'
'   -x,   -y,   -z'
1/2+x,1/2+y,1/2-z
'1/2-x,1/2+y,   +z'
'   +x,   -y,1/2+z'

loop_
_atom_site_label
_atom_site_fract_x
_atom_site_fract_y
_atom_site_fract_z
_atom_site_U_iso_or_equiv
_atom_site_occupancy
_atom_site_refinement_flags
_atom_site_adp_type
_atom_site_calc_flag
_atom_site_calc_attached_atom
Cu 0.88869(5) 0.21746(4) 0.18395(4) 0.0394(2) 1.000 . Uani d ?
Cl1 0.7285(1) 0.1735(1) 0.0207(1) 0.0635(6) 1.000 . Uani d ?
Cl2 0.9935(4) 0.1490(3) 0.6953(5) 0.120(2) 0.500 . Uani d ?
F1 0.9471(6) 0.6335(3) 0.2912(6) 0.135(3) 1.000 . Uani d ?
F2 0.943(1) 0.6235(8) 0.198(1) 0.174(8) 0.500 . Uani d ?
O1 1.0000 0.2606(3) 0.2500 0.038(2) 0.500 ST Uani d ?
O2 0.9518(3) 0.1346(3) 0.1262(3) 0.061(2) 1.000 . Uani d ?
O3 0.7521(4) 0.1641(4) 0.0998(3) 0.091(2) 1.000 . Uani d ?
O4 0.7277(5) 0.2540(4) -0.0009(4) 0.131(3) 1.000 . Uani d ?
O5 0.6591(6) 0.1332(6) 0.0010(4) 0.168(4) 1.000 . Uani d ?
O6 0.7905(6) 0.1388(7) -0.0274(5) 0.176(4) 1.000 . Uani d ?
O7 1.015(2) 0.196(1) 0.618(1) 0.30(1) 0.500 . Uani d ?
O8 0.9361(7) 0.173(1) 0.760(2) 0.36(1) 1.000 . Uani d ?
O9 0.980(1) 0.080(1) 0.686(3) 0.41(3) 0.500 . Uani d ?
O10 0.8775(7) -0.0110(6) 0.5575(8) 0.230(6) 1.000 . Uani d ?
O11 0.0791(4) 0.1471(4) 0.0131(4) 0.115(3) 1.000 . Uani d ?
N1 0.8103(3) 0.2942(3) 0.2406(3) 0.037(1) 1.000 . Uani d ?
N2 0.8434(3) 0.1380(3) 0.2616(3) 0.041(1) 1.000 . Uani d ?
N3 0.8947(3) 0.3064(3) 0.1042(3) 0.042(1) 1.000 . Uani d ?
C1 1.0000 0.3404(5) 0.2500 0.036(2) 0.500 ST Uani d ?
C2 0.9304(4) 0.3834(4) 0.2766(3) 0.037(2) 1.000 . Uani d ?
C3 0.9319(4) 0.4665(4) 0.2771(3) 0.044(2) 1.000 . Uani d ?
C4 1.0000 0.5095(5) 0.2500 0.046(3) 0.500 ST Uani d ?
C5 1.0000 0.5962(7) 0.2500 0.060(4) 0.500 ST Uani d ?
C6 0.8562(4) 0.3358(4) 0.3064(3) 0.042(2) 1.000 . Uani d ?
C7 0.7435(4) 0.2452(4) 0.2760(4) 0.048(2) 1.000 . Uani d ?
C8 0.7772(4) 0.1652(4) 0.3019(3) 0.042(2) 1.000 . Uani d ?
C9 0.7405(4) 0.1195(4) 0.3609(4) 0.053(2) 1.000 . Uani d ?
C10 0.7714(5) 0.0450(5) 0.3770(5) 0.067(3) 1.000 . Uani d ?
C11 0.8376(5) 0.0158(4) 0.3355(5) 0.064(3) 1.000 . Uani d ?
C12 0.8734(4) 0.0654(4) 0.2789(4) 0.053(2) 1.000 . Uani d ?
C13 0.7789(4) 0.3534(4) 0.1816(4) 0.047(2) 1.000 . Uani d ?
C14 0.8435(4) 0.3679(4) 0.1182(3) 0.043(2) 1.000 . Uani d ?
C15 0.8451(5) 0.4381(4) 0.0749(4) 0.054(2) 1.000 . Uani d ?
C16 0.9030(5) 0.4462(5) 0.0147(4) 0.059(2) 1.000 . Uani d ?
C17 0.9548(5) 0.3828(5) -0.0002(4) 0.065(3) 1.000 . Uani d ?
C18 0.9505(4) 0.3145(4) 0.0461(4) 0.053(2) 1.000 . Uani d ?
H21 0.9365 0.0921 0.1050 0.080 1.000 . Uiso c ?
H22 0.9944 0.1424 0.1076 0.078 1.000 . Uiso c ?
H31 0.8828 0.4969 0.2976 0.036 1.000 . Uiso c ?
H61 0.8298 0.3731 0.3315 0.036 1.000 . Uiso c ?
H62 0.8824 0.2976 0.3487 0.041 1.000 . Uiso c ?
H71 0.7109 0.2752 0.3186 0.064 1.000 . Uiso c ?
H72 0.6848 0.2411 0.2374 0.085 1.000 . Uiso c ?
H91 0.6818 0.1371 0.3863 0.063 1.000 . Uiso c ?
H101 0.7482 0.0111 0.4142 0.100 1.000 . Uiso c ?
H111 0.8659 -0.0447 0.3431 0.082 1.000 . Uiso c ?
H121 0.9128 0.0453 0.2438 0.045 1.000 . Uiso c ?
H131 0.7277 0.3379 0.1636 0.070 1.000 . Uiso c ?
H132 0.7733 0.4043 0.2094 0.075 1.000 . Uiso c ?
H151 0.8252 0.4864 0.0861 0.027 1.000 . Uiso c ?
H161 0.8993 0.5026 -0.0191 0.064 1.000 . Uiso c ?
H171 0.9903 0.3891 -0.0319 0.033 1.000 . Uiso c ?
H181 0.9813 0.2711 0.0415 0.053 1.000 . Uiso c ?

loop_
_atom_site_aniso_label
_atom_site_aniso_U_11
_atom_site_aniso_U_22
_atom_site_aniso_U_33
_atom_site_aniso_U_12
_atom_site_aniso_U_13
_atom_site_aniso_U_23
Cu 0.0411(4) 0.0423(4) 0.0349(4) -0.0010(4) 0.0027(4) -0.0003(4)
Cl1 0.077(1) 0.061(1) 0.053(1) -0.009(1) -0.021(1) -0.0014(9)
Cl2 0.085(4) 0.066(3) 0.208(6) 0.000(3) 0.029(4) -0.015(4)
F1 0.160(7) 0.066(4) 0.180(8) -0.001(4) 0.076(6) -0.013(4)
F2 0.27(3) 0.089(9) 0.16(2) 0.03(1) -0.07(2) 0.02(1)
O1 0.034(3) 0.039(3) 0.041(3) 0.0000 -0.007(3) 0.0000
O2 0.059(3) 0.056(3) 0.068(3) -0.004(2) 0.017(3) -0.018(3)
O3 0.102(5) 0.125(5) 0.046(3) -0.016(4) -0.021(3) 0.006(3)
O4 0.196(8) 0.071(4) 0.126(6) -0.024(5) -0.049(6) 0.029(4)
O5 0.198(9) 0.195(8) 0.110(6) -0.135(8) -0.080(6) 0.059(6)
O6 0.180(9) 0.24(1) 0.112(6) 0.081(8) 0.014(6) -0.047(7)
O7 0.63(6) 0.14(2) 0.12(1) -0.19(3) -0.13(2) 0.06(1)
O8 0.112(9) 0.31(2) 0.65(4) 0.09(1) 0.09(2) 0.08(2)
O9 0.12(2) 0.09(1) 1.0(1) -0.02(1) -0.12(3) 0.05(3)
O10 0.21(1) 0.159(9) 0.32(2) -0.004(8) -0.09(1) 0.12(1)
O11 0.113(5) 0.104(5) 0.128(6) 0.014(4) 0.049(5) 0.007(4)
N1 0.036(3) 0.043(3) 0.033(3) -0.006(2) 0.002(2) 0.004(2)
N2 0.041(3) 0.045(3) 0.038(3) -0.004(2) -0.003(3) 0.004(3)
N3 0.042(3) 0.049(3) 0.034(3) -0.002(3) 0.001(3) 0.001(2)
C1 0.038(5) 0.047(5) 0.023(4) 0.0000 -0.011(4) 0.0000
C2 0.040(4) 0.042(4) 0.031(3) -0.001(3) -0.001(3) 0.001(3)
C3 0.048(4) 0.052(4) 0.032(3) 0.010(3) 0.002(3) -0.007(3)
C4 0.058(6) 0.036(5) 0.042(5) 0.0000 -0.001(5) 0.0000
C5 0.066(7) 0.055(7) 0.060(7) 0.0000 0.008(7) 0.0000
C6 0.046(3) 0.045(4) 0.036(3) 0.004(3) 0.005(3) -0.006(3)
C7 0.038(4) 0.055(4) 0.050(4) -0.002(3) 0.008(3) 0.008(3)
C8 0.044(4) 0.045(4) 0.038(4) -0.006(3) -0.002(3) 0.000(3)
C9 0.052(4) 0.054(4) 0.053(4) -0.013(4) 0.007(4) -0.001(4)
C10 0.075(6) 0.068(5) 0.059(5) -0.016(5) 0.003(4) 0.020(4)
C11 0.079(6) 0.047(4) 0.068(5) -0.003(4) -0.012(4) 0.011(4)
C12 0.059(5) 0.046(4) 0.056(4) -0.003(4) 0.000(4) 0.004(3)
C13 0.040(3) 0.052(4) 0.049(4) 0.004(3) -0.004(3) 0.007(3)
C14 0.041(4) 0.055(4) 0.034(3) -0.007(3) -0.010(3) 0.001(3)
C15 0.070(5) 0.042(4) 0.049(4) 0.005(3) -0.016(4) 0.008(3)
C16 0.063(5) 0.065(5) 0.049(4) -0.008(4) -0.013(4) 0.017(4)
C17 0.065(5) 0.090(6) 0.040(4) -0.015(5) 0.007(4) 0.018(4)
C18 0.050(4) 0.064(4) 0.044(4) -0.001(3) 0.006(3) 0.001(4)

loop_
_atom_type_symbol
_atom_type_oxidation_number
_atom_type_number_in_cell
_atom_type_scat_dispersion_real
_atom_type_scat_dispersion_imag
_atom_type_scat_source
Cu 0 8 0.263 1.266
;International Tables for Crystallography
(1992, Vol. C, Tables 4.2.6.8 and 6.1.1.1)
;
C 0 132 0.002 0.002
;International Tables for Crystallography
(1992, Vol. C, Tables 4.2.6.8 and 6.1.1.1)
;
N 0 24 0.004 0.003
;International Tables for Crystallography
(1992, Vol. C, Tables 4.2.6.8 and 6.1.1.1)
;
O 0 76 0.008 0.006
;International Tables for Crystallography
(1992, Vol. C, Tables 4.2.6.8 and 6.1.1.1)
;
F 0 12 0.014 0.010
;International Tables for Crystallography
(1992, Vol. C, Tables 4.2.6.8 and 6.1.1.1)
;
Cl 0 12 0.132 0.159
;International Tables for Crystallography
(1992, Vol. C, Tables 4.2.6.8 and 6.1.1.1)
;
H 0 168 0.000 0.000
;International Tables for Crystallography
(1992, Vol. C, Table 6.1.1.2)
;

loop_
_geom_angle_atom_site_label_1
_geom_angle_atom_site_label_2
_geom_angle_atom_site_label_3
_geom_angle
_geom_angle_site_symmetry_1
_geom_angle_site_symmetry_2
_geom_angle_site_symmetry_3
_geom_angle_publ_flag
O1 CU O2 93.0(2) . . . yes
O1 CU N1 93.8(2) . . . yes
O1 CU N2 100.4(2) . . . yes
O1 CU N3 93.4(2) . . . yes
O2 CU N1 172.6(2) . . . yes
O2 CU N2 93.0(2) . . . yes
O2 CU N3 99.0(2) . . . yes
N1 CU N2 83.0(2) . . . yes
N1 CU N3 83.4(2) . . . yes
N2 CU N3 161.2(2) . . . yes
O3 CL1 O4 111.3(4) . . . yes
O3 CL1 O5 114.0(4) . . . yes
O3 CL1 O6 108.0(5) . . . yes
O4 CL1 O5 114.0(6) . . . yes
O4 CL1 O6 104.4(6) . . . yes
O5 CL1 O6 104.3(6) . . . yes
CL2 CL2 O7 144(1) 4_756 . . yes
CL2 CL2 O8 48.7(8) 4_756 . . yes
CL2 CL2 O8 52(1) 4_756 . 4_756 yes
CL2 CL2 O9 99(3) 4_756 . . yes
O7 CL2 O8 129(1) . . . yes
O7 CL2 O8 97(2) . . 4_756 yes
O7 CL2 O9 114(3) . . . yes
O8 CL2 O8 92.1(9) . . 4_756 yes
O8 CL2 O9 104(2) . . . yes
O8 CL2 O9 120(2) 4_756 . . yes
F2 F1 C5 55.4(9) . . . yes
F1 F2 C5 50.4(8) . . . yes
CU O1 CU 142.6(3) . . 4_755 yes
CU O1 C1 108.7(1) . . . yes
CU O1 C1 108.7(1) 4_755 . . yes
CU O2 H21 130.7 . . . no
CU O2 H22 123.2 . . . no
H21 O2 H22 103.7 . . . no
CL2 O8 CL2 79.4(8) . . 4_756 yes
CU N1 C6 109.1(3) . . . yes
CU N1 C7 107.4(4) . . . yes
CU N1 C13 108.1(3) . . . yes
C6 N1 C7 108.4(4) . . . yes
C6 N1 C13 111.1(4) . . . yes
C7 N1 C13 112.7(5) . . . yes
CU N2 C8 113.7(4) . . . yes
CU N2 C12 127.5(4) . . . yes
C8 N2 C12 118.8(5) . . . yes
CU N3 C14 114.5(4) . . . yes
CU N3 C18 126.9(4) . . . yes
C14 N3 C18 118.0(5) . . . yes
O1 C1 C2 120.5(4) . . . yes
O1 C1 C2 120.5(4) . . 4_755 yes
C2 C1 C2 118.9(8) . . 4_755 yes
C1 C2 C3 119.7(6) . . . yes
C1 C2 C6 118.2(6) . . . yes
C3 C2 C6 122.1(5) . . . yes
C2 C3 C4 121.8(6) . . . yes
C2 C3 H31 119.4 . . . no
C4 C3 H31 118.7 . . . no
C3 C4 C3 118.0(8) . . 4_755 yes
C3 C4 C5 121.0(4) . . . yes
C3 C4 C5 121.0(4) 4_755 . . yes
F1 C5 F1 121(1) . . 4_755 yes
F1 C5 F2 74(1) . . . yes
F1 C5 F2 87(1) . . 4_755 yes
F1 C5 C4 119.3(5) . . . yes
F1 C5 F2 87(1) 4_755 . . yes
F1 C5 F2 74(1) 4_755 . 4_755 yes
F1 C5 C4 119.3(5) 4_755 . . yes
F2 C5 F2 141(2) . . 4_755 yes
F2 C5 C4 109.5(8) . . . yes
F2 C5 C4 109.5(8) 4_755 . . yes
N1 C6 C2 112.6(5) . . . yes
N1 C6 H61 116.6 . . . no
N1 C6 H62 115.2 . . . no
C2 C6 H61 100.4 . . . no
C2 C6 H62 102.7 . . . no
H61 C6 H62 107.5 . . . no
N1 C7 C8 109.9(5) . . . yes
N1 C7 H71 113.1 . . . no
N1 C7 H72 113.9 . . . no
C8 C7 H71 114.5 . . . no
C8 C7 H72 114.3 . . . no
H71 C7 H72 90.1 . . . no
N2 C8 C7 116.0(5) . . . yes
N2 C8 C9 121.4(6) . . . yes
C7 C8 C9 122.5(6) . . . yes
C8 C9 C10 118.8(7) . . . yes
C8 C9 H91 120.9 . . . no
C10 C9 H91 119.3 . . . no
C9 C10 C11 120.5(7) . . . yes
C9 C10 H101 122.7 . . . no
C11 C10 H101 116.8 . . . no
C10 C11 C12 117.9(7) . . . yes
C10 C11 H111 125.7 . . . no
C12 C11 H111 116.4 . . . no
N2 C12 C11 122.4(7) . . . yes
N2 C12 H121 115.7 . . . no
C11 C12 H121 120.7 . . . no
N1 C13 C14 110.1(5) . . . yes
N1 C13 H131 110.1 . . . no
N1 C13 H132 106.4 . . . no
C14 C13 H131 115.7 . . . no
C14 C13 H132 105.5 . . . no
H131 C13 H132 108.6 . . . no
N3 C14 C13 115.5(5) . . . yes
N3 C14 C15 122.8(6) . . . yes
C13 C14 C15 121.6(6) . . . yes
C14 C15 C16 119.0(7) . . . yes
C14 C15 H151 130.4 . . . no
C16 C15 H151 108.2 . . . no
C15 C16 C17 118.2(7) . . . yes
C15 C16 H161 115.3 . . . no
C17 C16 H161 126.4 . . . no
C16 C17 C18 119.8(7) . . . yes
C16 C17 H171 117.9 . . . no
C18 C17 H171 121.8 . . . no
N3 C18 C17 122.1(6) . . . yes
N3 C18 H181 111.4 . . . no
C17 C18 H181 126.4 . . . no

loop_
_geom_bond_atom_site_label_1
_geom_bond_atom_site_label_2
_geom_bond_distance
_geom_bond_site_symmetry_1
_geom_bond_site_symmetry_2
_geom_bond_publ_flag
CU O1 2.228(2) . . yes
CU O2 1.965(5) . . yes
CU N1 2.031(5) . . yes
CU N2 1.992(5) . . yes
CU N3 1.994(5) . . yes
CL1 O3 1.393(5) . . yes
CL1 O4 1.381(8) . . yes
CL1 O5 1.34(1) . . yes
CL1 O6 1.41(1) . . yes
CL2 CL2 1.85(2) . 4_756 yes
CL2 O7 1.56(2) . . yes
CL2 O8 1.48(2) . . yes
CL2 O8 1.42(2) . 4_756 yes
CL2 O9 1.17(2) . . yes
F1 F2 1.57(2) . . yes
F1 C5 1.26(1) . . yes
F2 C5 1.35(2) . . yes
O1 C1 1.32(1) . . yes
O2 H21 0.83 . . no
O2 H22 0.76 . . no
N1 C6 1.499(8) . . yes
N1 C7 1.474(8) . . yes
N1 C13 1.483(8) . . yes
N2 C8 1.343(8) . . yes
N2 C12 1.327(9) . . yes
N3 C14 1.333(8) . . yes
N3 C18 1.334(8) . . yes
C1 C2 1.404(7) . . yes
C1 C2 1.404(7) . 4_755 yes
C2 C3 1.374(9) . . yes
C2 C6 1.518(9) . . yes
C3 C4 1.386(8) . . yes
C3 H31 1.00 . . no
C4 C5 1.44(1) . . yes
C6 H61 0.86 . . no
C6 H62 1.04 . . no
C7 C8 1.497(9) . . yes
C7 H71 1.02 . . no
C7 H72 1.15 . . no
C8 C9 1.381(9) . . yes
C9 C10 1.36(1) . . yes
C9 H91 1.08 . . no
C10 C11 1.36(1) . . yes
C10 H101 0.92 . . no
C11 C12 1.38(1) . . yes
C11 H111 1.11 . . no
C12 H121 0.93 . . no
C13 C14 1.510(9) . . yes
C13 H131 0.92 . . no
C13 H132 0.97 . . no
C14 C15 1.370(9) . . yes
C15 C16 1.38(1) . . yes
C15 H151 0.88 . . no
C16 C17 1.36(1) . . yes
C16 H161 1.10 . . no
C17 C18 1.38(1) . . yes
C17 H171 0.79 . . no
C18 H181 0.88 . . no
